data_7241295
loop_
_publ_author_name
'Hu, Deqing'
'Yang, Lu'
'Wan, Jie-Ping'

_publ_section_title
;
 Biaryl and atropisomeric biaryl aldehyde synthesis by one-step,
 metal-free benzannulation of aryl enals and propiolates
;
_journal_issue 20
_journal_name_full 'Green Chemistry'
_journal_page_first 6773
_journal_page_last 6777
_journal_paper_doi 10.1039/D0GC02806A
_journal_volume 22
_journal_year 2020
_chemical_formula_moiety 'C18 H16 O6'
_chemical_formula_sum 'C18 H16 O6'
_chemical_formula_weight 328.31
_space_group_IT_number 2
_space_group_name_Hall '-P 1'
_space_group_name_H-M_alt 'P -1'
_symmetry_cell_setting triclinic
_symmetry_space_group_name_Hall '-P 1'
_symmetry_space_group_name_H-M 'P -1'
_atom_sites_solution_hydrogens geom
_atom_sites_solution_primary direct
_atom_sites_solution_secondary difmap
_audit_creation_method SHELXL-97
_audit_update_record
;
2020-08-12 deposited with the CCDC.	2020-09-21 downloaded from the CCDC.
;
_cell_angle_alpha 95.85(3)
_cell_angle_beta 104.17(3)
_cell_angle_gamma 111.98(3)
_cell_formula_units_Z 2
_cell_length_a 9.1121(18)
_cell_length_b 9.4374(19)
_cell_length_c 10.647(2)
_cell_measurement_reflns_used 5814
_cell_measurement_temperature 295(2)
_cell_measurement_theta_max 27.5
_cell_measurement_theta_min 3.2
_cell_volume 803.9(4)
_computing_cell_refinement RAPID-AUTO
_computing_data_collection 'RAPID-AUTO (Rigaku, 1998)'
_computing_data_reduction 'CrystalStructure (Rigaku/MSC, 2004)'
_computing_molecular_graphics 'ORTEPII (Johnson, 1976)'
_computing_publication_material SHELXL-97
_computing_structure_refinement 'SHELXL-97 (Sheldrick, 2008)'
_computing_structure_solution 'SHELXS-97 (Sheldrick, 2008)'
_diffrn_ambient_temperature 295(2)
_diffrn_measured_fraction_theta_full 0.996
_diffrn_measured_fraction_theta_max 0.996
_diffrn_measurement_device_type 'Rigaku R-AXIS RAPID'
_diffrn_measurement_method '\w scans'
_diffrn_radiation_monochromator graphite
_diffrn_radiation_source 'fine-focus sealed tube'
_diffrn_radiation_type MoK\a
_diffrn_radiation_wavelength 0.71073
_diffrn_reflns_av_R_equivalents 0.0354
_diffrn_reflns_av_sigmaI/netI 0.0364
_diffrn_reflns_limit_h_max 10
_diffrn_reflns_limit_h_min -10
_diffrn_reflns_limit_k_max 11
_diffrn_reflns_limit_k_min -11
_diffrn_reflns_limit_l_max 12
_diffrn_reflns_limit_l_min -12
_diffrn_reflns_number 6624
_diffrn_reflns_theta_full 25.35
_diffrn_reflns_theta_max 25.35
_diffrn_reflns_theta_min 3.18
_diffrn_standards_decay_% 0
_diffrn_standards_number image
_exptl_absorpt_coefficient_mu 0.102
_exptl_absorpt_correction_T_max 0.831
_exptl_absorpt_correction_T_min 0.742
_exptl_absorpt_correction_type multi-scan
_exptl_absorpt_process_details 'ABSCOR (Higashi, 1995)'
_exptl_crystal_colour colorless
_exptl_crystal_density_diffrn 1.356
_exptl_crystal_density_method 'not measured'
_exptl_crystal_description block
_exptl_crystal_F_000 344
_exptl_crystal_size_max 0.48
_exptl_crystal_size_mid 0.45
_exptl_crystal_size_min 0.41
_refine_diff_density_max 0.234
_refine_diff_density_min -0.247
_refine_diff_density_rms 0.052
_refine_ls_extinction_method none
_refine_ls_goodness_of_fit_ref 1.132
_refine_ls_hydrogen_treatment constr
_refine_ls_matrix_type full
_refine_ls_number_parameters 217
_refine_ls_number_reflns 2936
_refine_ls_number_restraints 0
_refine_ls_restrained_S_all 1.132
_refine_ls_R_factor_all 0.0573
_refine_ls_R_factor_gt 0.0412
_refine_ls_shift/su_max 0.000
_refine_ls_shift/su_mean 0.000
_refine_ls_structure_factor_coef Fsqd
_refine_ls_weighting_details 'calc w=1/[\s^2^(Fo^2^)+(0.0639P)^2^+0.1564P] where P=(Fo^2^+2Fc^2^)/3'
_refine_ls_weighting_scheme calc
_refine_ls_wR_factor_gt 0.1138
_refine_ls_wR_factor_ref 0.1337
_reflns_number_gt 2218
_reflns_number_total 2936
_reflns_threshold_expression >2\s(I)
_cod_data_source_file d0gc02806a2.cif
_cod_data_source_block shx97
_cod_depositor_comments 'Adding full bibliography for 7241295.cif.'
_cod_original_cell_volume 803.9(3)
_cod_database_code 7241295

loop_
_symmetry_equiv_pos_as_xyz
'x, y, z'
'-x, -y, -z'

loop_
_atom_site_label
_atom_site_type_symbol
_atom_site_fract_x
_atom_site_fract_y
_atom_site_fract_z
_atom_site_U_iso_or_equiv
_atom_site_adp_type
_atom_site_occupancy
_atom_site_symmetry_multiplicity
_atom_site_calc_flag
_atom_site_refinement_flags
_atom_site_disorder_assembly
_atom_site_disorder_group
O1 O 0.65492(19) 0.45419(19) 0.91769(15) 0.0630(4) Uani 1 1 d . . .
O2 O 0.27116(17) 0.33512(17) 0.60270(18) 0.0672(5) Uani 1 1 d . . .
O3 O 1.01877(16) 0.84886(16) 0.93414(14) 0.0545(4) Uani 1 1 d . . .
O4 O 1.02576(14) 1.00869(16) 0.79210(13) 0.0493(3) Uani 1 1 d . . .
O5 O 0.48404(19) 1.06427(17) 0.6555(2) 0.0911(7) Uani 1 1 d . . .
O6 O 0.25682(15) 0.84237(15) 0.57657(14) 0.0521(4) Uani 1 1 d . . .
C1 C 0.8530(3) 0.3579(2) 0.8702(2) 0.0615(6) Uani 1 1 d . . .
H1A H 0.8414 0.2953 0.9323 0.074 Uiso 1 1 calc R . .
C2 C 0.9585(3) 0.3607(3) 0.7972(3) 0.0738(8) Uani 1 1 d . . .
H2A H 1.0173 0.2986 0.8099 0.089 Uiso 1 1 calc R . .
C3 C 0.9792(3) 0.4532(3) 0.7060(3) 0.0659(7) Uani 1 1 d . . .
H3A H 1.0510 0.4534 0.6570 0.079 Uiso 1 1 calc R . .
C4 C 0.8920(2) 0.5465(2) 0.6873(2) 0.0497(5) Uani 1 1 d . . .
H4A H 0.9066 0.6108 0.6266 0.060 Uiso 1 1 calc R . .
C5 C 0.7832(2) 0.54382(19) 0.75908(17) 0.0380(4) Uani 1 1 d . . .
C6 C 0.7642(2) 0.4486(2) 0.85077(19) 0.0459(5) Uani 1 1 d . . .
C7 C 0.6870(2) 0.64180(19) 0.73555(15) 0.0337(4) Uani 1 1 d . . .
C8 C 0.76754(19) 0.80563(19) 0.76656(16) 0.0354(4) Uani 1 1 d . . .
C9 C 0.6782(2) 0.8953(2) 0.73455(17) 0.0396(4) Uani 1 1 d . . .
H9A H 0.7332 1.0038 0.7550 0.048 Uiso 1 1 calc R . .
C10 C 0.5075(2) 0.82410(19) 0.67220(17) 0.0379(4) Uani 1 1 d . . .
C11 C 0.4265(2) 0.6636(2) 0.64336(17) 0.0388(4) Uani 1 1 d . . .
H11A H 0.3120 0.6160 0.6031 0.047 Uiso 1 1 calc R . .
C12 C 0.5139(2) 0.57105(19) 0.67375(16) 0.0363(4) Uani 1 1 d . . .
C13 C 0.6207(3) 0.3517(4) 1.0062(3) 0.0860(9) Uani 1 1 d . . .
H13A H 0.5426 0.3678 1.0458 0.129 Uiso 1 1 calc R . .
H13B H 0.7219 0.3730 1.0745 0.129 Uiso 1 1 calc R . .
H13C H 0.5747 0.2453 0.9582 0.129 Uiso 1 1 calc R . .
C14 C 0.4203(2) 0.3994(2) 0.63853(19) 0.0435(4) Uani 1 1 d . . .
H14A H 0.4799 0.3377 0.6444 0.052 Uiso 1 1 calc R . .
C15 C 0.9497(2) 0.8863(2) 0.84082(17) 0.0383(4) Uani 1 1 d . . .
C16 C 1.2006(2) 1.1001(3) 0.8613(2) 0.0627(6) Uani 1 1 d . . .
H16A H 1.2436 1.1847 0.8188 0.094 Uiso 1 1 calc R . .
H16B H 1.2597 1.0348 0.8593 0.094 Uiso 1 1 calc R . .
H16C H 1.2146 1.1416 0.9517 0.094 Uiso 1 1 calc R . .
C17 C 0.4175(2) 0.9251(2) 0.63512(19) 0.0448(4) Uani 1 1 d . . .
C18 C 0.1589(2) 0.9253(2) 0.5245(2) 0.0529(5) Uani 1 1 d . . .
H18A H 0.0449 0.8525 0.4845 0.079 Uiso 1 1 calc R . .
H18B H 0.2003 0.9766 0.4591 0.079 Uiso 1 1 calc R . .
H18C H 0.1665 1.0018 0.5953 0.079 Uiso 1 1 calc R . .

loop_
_atom_site_aniso_label
_atom_site_aniso_U_11
_atom_site_aniso_U_22
_atom_site_aniso_U_33
_atom_site_aniso_U_23
_atom_site_aniso_U_13
_atom_site_aniso_U_12
O1 0.0685(9) 0.0719(10) 0.0609(9) 0.0365(8) 0.0254(7) 0.0331(8)
O2 0.0391(8) 0.0414(8) 0.1114(13) 0.0204(8) 0.0119(7) 0.0124(6)
O3 0.0501(8) 0.0461(8) 0.0562(8) 0.0133(6) -0.0051(6) 0.0208(6)
O4 0.0356(7) 0.0514(8) 0.0527(8) 0.0168(6) 0.0079(5) 0.0112(6)
O5 0.0537(9) 0.0351(9) 0.1586(18) 0.0096(10) -0.0128(10) 0.0222(7)
O6 0.0386(7) 0.0418(7) 0.0739(9) 0.0142(7) 0.0035(6) 0.0227(6)
C1 0.0529(12) 0.0360(11) 0.0785(15) 0.0116(10) -0.0109(11) 0.0198(9)
C2 0.0508(13) 0.0408(12) 0.111(2) -0.0077(13) -0.0143(13) 0.0298(10)
C3 0.0427(11) 0.0565(14) 0.0919(17) -0.0113(13) 0.0111(11) 0.0263(10)
C4 0.0402(10) 0.0481(11) 0.0597(12) 0.0031(9) 0.0130(8) 0.0208(8)
C5 0.0337(8) 0.0311(9) 0.0452(9) 0.0050(7) 0.0040(7) 0.0151(7)
C6 0.0412(10) 0.0360(10) 0.0510(11) 0.0092(8) -0.0011(8) 0.0155(8)
C7 0.0375(9) 0.0338(9) 0.0333(8) 0.0094(7) 0.0109(7) 0.0181(7)
C8 0.0359(9) 0.0338(9) 0.0363(9) 0.0072(7) 0.0083(7) 0.0160(7)
C9 0.0400(9) 0.0317(9) 0.0451(10) 0.0077(7) 0.0075(7) 0.0162(7)
C10 0.0386(9) 0.0334(9) 0.0439(9) 0.0089(7) 0.0096(7) 0.0188(7)
C11 0.0323(8) 0.0389(10) 0.0463(10) 0.0124(8) 0.0100(7) 0.0167(7)
C12 0.0364(9) 0.0351(9) 0.0411(9) 0.0123(7) 0.0127(7) 0.0172(7)
C13 0.0674(15) 0.091(2) 0.0725(16) 0.0469(15) 0.0066(12) 0.0059(14)
C14 0.0393(10) 0.0345(10) 0.0565(11) 0.0130(8) 0.0096(8) 0.0173(8)
C15 0.0394(9) 0.0329(9) 0.0428(9) 0.0058(7) 0.0080(7) 0.0185(7)
C16 0.0350(10) 0.0671(15) 0.0695(14) 0.0147(11) 0.0082(9) 0.0083(9)
C17 0.0408(10) 0.0349(10) 0.0564(11) 0.0076(8) 0.0060(8) 0.0191(8)
C18 0.0467(11) 0.0538(12) 0.0631(12) 0.0147(10) 0.0056(9) 0.0326(9)

loop_
_atom_type_symbol
_atom_type_description
_atom_type_scat_dispersion_real
_atom_type_scat_dispersion_imag
_atom_type_scat_source
C C 0.0033 0.0016 'International Tables Vol C Tables 4.2.6.8 and 6.1.1.4'
H H 0.0000 0.0000 'International Tables Vol C Tables 4.2.6.8 and 6.1.1.4'
O O 0.0106 0.0060 'International Tables Vol C Tables 4.2.6.8 and 6.1.1.4'

loop_
_geom_angle_atom_site_label_1
_geom_angle_atom_site_label_2
_geom_angle_atom_site_label_3
_geom_angle
_geom_angle_site_symmetry_1
_geom_angle_site_symmetry_3
_geom_angle_publ_flag
C6 O1 C13 118.34(18) . . ?
C15 O4 C16 115.87(15) . . ?
C17 O6 C18 117.49(15) . . ?
C2 C1 C6 119.5(2) . . ?
C2 C1 H1A 120.3 . . ?
C6 C1 H1A 120.3 . . ?
C1 C2 C3 121.43(18) . . ?
C1 C2 H2A 119.3 . . ?
C3 C2 H2A 119.3 . . ?
C2 C3 C4 119.4(2) . . ?
C2 C3 H3A 120.3 . . ?
C4 C3 H3A 120.3 . . ?
C5 C4 C3 120.0(2) . . ?
C5 C4 H4A 120.0 . . ?
C3 C4 H4A 120.0 . . ?
C4 C5 C6 119.41(16) . . ?
C4 C5 C7 119.47(16) . . ?
C6 C5 C7 121.12(15) . . ?
O1 C6 C1 124.35(19) . . ?
O1 C6 C5 115.40(15) . . ?
C1 C6 C5 120.2(2) . . ?
C8 C7 C12 118.41(15) . . ?
C8 C7 C5 121.08(14) . . ?
C12 C7 C5 120.39(15) . . ?
C9 C8 C7 120.50(15) . . ?
C9 C8 C15 119.16(15) . . ?
C7 C8 C15 120.28(14) . . ?
C8 C9 C10 120.61(16) . . ?
C8 C9 H9A 119.7 . . ?
C10 C9 H9A 119.7 . . ?
C11 C10 C9 119.53(15) . . ?
C11 C10 C17 121.73(15) . . ?
C9 C10 C17 118.73(16) . . ?
C10 C11 C12 120.88(15) . . ?
C10 C11 H11A 119.6 . . ?
C12 C11 H11A 119.6 . . ?
C11 C12 C7 120.07(15) . . ?
C11 C12 C14 118.33(15) . . ?
C7 C12 C14 121.60(15) . . ?
O1 C13 H13A 109.5 . . ?
O1 C13 H13B 109.5 . . ?
H13A C13 H13B 109.5 . . ?
O1 C13 H13C 109.5 . . ?
H13A C13 H13C 109.5 . . ?
H13B C13 H13C 109.5 . . ?
O2 C14 C12 123.45(16) . . ?
O2 C14 H14A 118.3 . . ?
C12 C14 H14A 118.3 . . ?
O3 C15 O4 123.83(16) . . ?
O3 C15 C8 124.81(17) . . ?
O4 C15 C8 111.34(14) . . ?
O4 C16 H16A 109.5 . . ?
O4 C16 H16B 109.5 . . ?
H16A C16 H16B 109.5 . . ?
O4 C16 H16C 109.5 . . ?
H16A C16 H16C 109.5 . . ?
H16B C16 H16C 109.5 . . ?
O5 C17 O6 124.08(16) . . ?
O5 C17 C10 123.68(16) . . ?
O6 C17 C10 112.23(15) . . ?
O6 C18 H18A 109.5 . . ?
O6 C18 H18B 109.5 . . ?
H18A C18 H18B 109.5 . . ?
O6 C18 H18C 109.5 . . ?
H18A C18 H18C 109.5 . . ?
H18B C18 H18C 109.5 . . ?

loop_
_geom_bond_atom_site_label_1
_geom_bond_atom_site_label_2
_geom_bond_distance
_geom_bond_site_symmetry_2
_geom_bond_publ_flag
O1 C6 1.371(2) . ?
O1 C13 1.423(3) . ?
O2 C14 1.201(2) . ?
O3 C15 1.200(2) . ?
O4 C15 1.335(2) . ?
O4 C16 1.446(2) . ?
O5 C17 1.192(2) . ?
O6 C17 1.319(2) . ?
O6 C18 1.443(2) . ?
C1 C2 1.371(4) . ?
C1 C6 1.380(3) . ?
C1 H1A 0.9300 . ?
C2 C3 1.371(4) . ?
C2 H2A 0.9300 . ?
C3 C4 1.388(3) . ?
C3 H3A 0.9300 . ?
C4 C5 1.387(3) . ?
C4 H4A 0.9300 . ?
C5 C6 1.391(3) . ?
C5 C7 1.494(2) . ?
C7 C8 1.402(2) . ?
C7 C12 1.408(2) . ?
C8 C9 1.390(2) . ?
C8 C15 1.500(2) . ?
C9 C10 1.390(2) . ?
C9 H9A 0.9300 . ?
C10 C11 1.375(2) . ?
C10 C17 1.497(2) . ?
C11 C12 1.398(2) . ?
C11 H11A 0.9300 . ?
C12 C14 1.476(2) . ?
C13 H13A 0.9600 . ?
C13 H13B 0.9600 . ?
C13 H13C 0.9600 . ?
C14 H14A 0.9300 . ?
C16 H16A 0.9600 . ?
C16 H16B 0.9600 . ?
C16 H16C 0.9600 . ?
C18 H18A 0.9600 . ?
C18 H18B 0.9600 . ?
C18 H18C 0.9600 . ?

loop_
_geom_torsion_atom_site_label_1
_geom_torsion_atom_site_label_2
_geom_torsion_atom_site_label_3
_geom_torsion_atom_site_label_4
_geom_torsion
_geom_torsion_site_symmetry_1
_geom_torsion_site_symmetry_2
_geom_torsion_site_symmetry_3
_geom_torsion_site_symmetry_4
_geom_torsion_publ_flag
C6 C1 C2 C3 0.7(3) . . . . ?
C1 C2 C3 C4 0.3(3) . . . . ?
C2 C3 C4 C5 -1.0(3) . . . . ?
C3 C4 C5 C6 0.8(3) . . . . ?
C3 C4 C5 C7 -178.48(17) . . . . ?
C13 O1 C6 C1 -4.8(3) . . . . ?
C13 O1 C6 C5 175.71(19) . . . . ?
C2 C1 C6 O1 179.69(18) . . . . ?
C2 C1 C6 C5 -0.8(3) . . . . ?
C4 C5 C6 O1 179.61(16) . . . . ?
C7 C5 C6 O1 -1.1(2) . . . . ?
C4 C5 C6 C1 0.1(3) . . . . ?
C7 C5 C6 C1 179.40(16) . . . . ?
C4 C5 C7 C8 -65.4(2) . . . . ?
C6 C5 C7 C8 115.31(19) . . . . ?
C4 C5 C7 C12 110.58(19) . . . . ?
C6 C5 C7 C12 -68.7(2) . . . . ?
C12 C7 C8 C9 -1.2(2) . . . . ?
C5 C7 C8 C9 174.88(15) . . . . ?
C12 C7 C8 C15 175.75(15) . . . . ?
C5 C7 C8 C15 -8.2(2) . . . . ?
C7 C8 C9 C10 0.5(3) . . . . ?
C15 C8 C9 C10 -176.47(16) . . . . ?
C8 C9 C10 C11 0.7(3) . . . . ?
C8 C9 C10 C17 -177.78(16) . . . . ?
C9 C10 C11 C12 -1.2(3) . . . . ?
C17 C10 C11 C12 177.27(16) . . . . ?
C10 C11 C12 C7 0.5(3) . . . . ?
C10 C11 C12 C14 -179.10(16) . . . . ?
C8 C7 C12 C11 0.7(2) . . . . ?
C5 C7 C12 C11 -175.37(15) . . . . ?
C8 C7 C12 C14 -179.76(15) . . . . ?
C5 C7 C12 C14 4.2(2) . . . . ?
C11 C12 C14 O2 -11.0(3) . . . . ?
C7 C12 C14 O2 169.48(18) . . . . ?
C16 O4 C15 O3 -1.6(3) . . . . ?
C16 O4 C15 C8 176.78(16) . . . . ?
C9 C8 C15 O3 134.62(19) . . . . ?
C7 C8 C15 O3 -42.3(2) . . . . ?
C9 C8 C15 O4 -43.8(2) . . . . ?
C7 C8 C15 O4 139.29(16) . . . . ?
C18 O6 C17 O5 5.3(3) . . . . ?
C18 O6 C17 C10 -174.15(16) . . . . ?
C11 C10 C17 O5 -178.1(2) . . . . ?
C9 C10 C17 O5 0.4(3) . . . . ?
C11 C10 C17 O6 1.4(3) . . . . ?
C9 C10 C17 O6 179.84(16) . . . . ?
